data_9003628
loop_
_publ_author_name
'Locock, A. J.'
'Burns, P. C.'
'Flynn, T. M.'

_publ_section_title
;The role of water in the structures of synthetic hallimondite,
 Pb2[(UO2)(AsO4)2](H2O)n and synthetic parsonsite, Pb2[(UO2)(PO4)2](H2O)n, 0 <
 n < 0.5
;
_journal_name_full 'American Mineralogist'
_journal_page_first 240
_journal_page_last 246
_journal_paper_doi 10.2138/am.2005.1705
_journal_volume 90
_journal_year 2005
_chemical_formula_sum 'O10 P2 Pb2 U'
_chemical_name_mineral Parsonsite
_space_group_IT_number 2
_symmetry_space_group_name_Hall '-P 1'
_symmetry_space_group_name_H-M 'P -1'
_cell_angle_alpha 101.418
_cell_angle_beta 98.347
_cell_angle_gamma 86.264
_cell_length_a 6.8432
_cell_length_b 10.4105
_cell_length_c 6.6718
_cell_formula_units_Z 2
_cell_volume 460.639
_database_code_amcsd 0003721
_exptl_crystal_density_diffrn 6.304
_cod_original_formula_sum 'U Pb2 P2 O10'
_cod_database_code 9003628

loop_
_space_group_symop_operation_xyz
x,y,z
-x,-y,-z

loop_
_atom_site_aniso_label
_atom_site_aniso_U_11
_atom_site_aniso_U_22
_atom_site_aniso_U_33
_atom_site_aniso_U_12
_atom_site_aniso_U_13
_atom_site_aniso_U_23
U1 0.01600 0.00800 0.01100 0.00000 0.00300 0.00200
Pb1 0.01800 0.01900 0.01400 -0.00100 0.00300 0.00300
Pb2 0.01900 0.01100 0.02000 0.00000 0.00400 0.00000
P1 0.01400 0.00800 0.01000 0.00100 0.00200 0.00100
P2 0.01200 0.00900 0.01200 0.00100 0.00100 0.00200
O1 0.01900 0.01300 0.01600 -0.00100 0.00200 -0.00100
O2 0.01800 0.02000 0.01700 -0.00200 0.00300 0.00800
O3 0.01900 0.02000 0.02200 0.00100 0.00200 0.00600
O4 0.02400 0.01100 0.01300 0.00700 0.00400 0.00500
O5 0.02600 0.01200 0.01300 0.00500 0.00100 0.00500
O6 0.01500 0.01500 0.02100 -0.00300 0.00200 0.00200
O7 0.02800 0.00900 0.01500 0.00500 0.00800 0.00400
O8 0.01800 0.02600 0.02300 -0.00400 0.00100 0.00500
O9 0.02500 0.01500 0.01200 -0.00400 0.00400 0.00400
O10 0.01700 0.01400 0.02100 0.00400 0.00400 0.00700

loop_
_atom_site_label
_atom_site_fract_x
_atom_site_fract_y
_atom_site_fract_z
_atom_site_U_iso_or_equiv
U1 0.61630 0.84010 0.11400 0.01200
Pb1 0.30100 0.54500 0.27030 0.01700
Pb2 0.04570 0.77350 0.72260 0.01700
P1 0.53480 0.81780 0.63290 0.01100
P2 0.81560 0.54900 0.27780 0.01100
O1 0.98270 0.63380 0.40610 0.01600
O2 0.33520 0.48080 0.59290 0.01800
O3 0.36730 0.78950 0.07650 0.02000
O4 0.66950 0.73130 0.76650 0.01600
O5 0.70180 0.62190 0.11580 0.01700
O6 0.34020 0.75470 0.53990 0.01700
O7 0.50070 0.05970 0.19970 0.01700
O8 0.86080 0.89340 0.14210 0.02200
O9 0.64340 0.85240 0.46930 0.01700
O10 0.91470 0.42310 0.16440 0.01700

loop_
_cod_related_entry_id
_cod_related_entry_database
_cod_related_entry_code
1 AMCSD 0003721
